data_7245519
loop_
_publ_author_name
'Zhao, Yue'
'Wang, Chang-An'
'Li, Ji-Kun'
'Li, Qian-Li'
'Guo, Qiang'
'Ru, Jing'
'Ma, Chun-Lin'
'Han, Yin-Feng'

_publ_section_title
;
 A Eu(iii) metal--organic framework based on anthracenyl and alkynyl
 conjugation as a fluorescence probe for the selective monitoring of Fe3+
 and TNP
;
_journal_issue 41
_journal_name_full 'RSC Advances'
_journal_page_first 26945
_journal_page_last 26952
_journal_paper_doi 10.1039/D2RA02892A
_journal_volume 12
_journal_year 2022
_chemical_formula_sum 'C144 H110 Eu6 N6 O43'
_chemical_formula_weight 3524.13
_space_group_crystal_system cubic
_space_group_IT_number 225
_space_group_name_Hall '-F 4 2 3'
_space_group_name_H-M_alt 'F m -3 m'
_atom_sites_solution_hydrogens mixed
_audit_creation_method SHELXL-2019/2
_audit_update_record
;
2022-04-30 deposited with the CCDC.	2022-09-05 downloaded from the CCDC.
;
_cell_angle_alpha 90
_cell_angle_beta 90
_cell_angle_gamma 90
_cell_formula_units_Z 4
_cell_length_a 30.973(4)
_cell_length_b 30.973(4)
_cell_length_c 30.973(4)
_cell_measurement_reflns_used 9941
_cell_measurement_temperature 293(2)
_cell_measurement_theta_max 24.2795
_cell_measurement_theta_min 2.1785
_cell_volume 29713(7)
_computing_structure_refinement 'SHELXL-2019/2 (Sheldrick, 2019)'
_diffrn_ambient_temperature 293(2)
_diffrn_measured_fraction_theta_full 0.993
_diffrn_measured_fraction_theta_max 0.993
_diffrn_measurement_device_type 'CCD area detector'
_diffrn_measurement_method 'phi and omega scans'
_diffrn_radiation_type MoK\a
_diffrn_radiation_wavelength 0.71073
_diffrn_reflns_av_R_equivalents 0.0866
_diffrn_reflns_av_unetI/netI 0.0277
_diffrn_reflns_Laue_measured_fraction_full 0.993
_diffrn_reflns_Laue_measured_fraction_max 0.993
_diffrn_reflns_limit_h_max 31
_diffrn_reflns_limit_h_min -36
_diffrn_reflns_limit_k_max 31
_diffrn_reflns_limit_k_min -36
_diffrn_reflns_limit_l_max 36
_diffrn_reflns_limit_l_min -36
_diffrn_reflns_number 37292
_diffrn_reflns_point_group_measured_fraction_full 0.993
_diffrn_reflns_point_group_measured_fraction_max 0.993
_diffrn_reflns_theta_full 24.992
_diffrn_reflns_theta_max 24.992
_diffrn_reflns_theta_min 2.181
_diffrn_source 'sealed tube'
_exptl_absorpt_coefficient_mu 1.288
_exptl_absorpt_correction_T_max 0.879
_exptl_absorpt_correction_T_min 0.781
_exptl_absorpt_correction_type none
_exptl_crystal_density_diffrn 0.788
_exptl_crystal_description block
_exptl_crystal_F_000 6952
_exptl_crystal_size_max 0.200
_exptl_crystal_size_mid 0.200
_exptl_crystal_size_min 0.100
_refine_diff_density_max 1.407
_refine_diff_density_min -2.230
_refine_diff_density_rms 0.144
_refine_ls_extinction_coef 0.00060(9)
_refine_ls_extinction_expression Fc^*^=kFc[1+0.001xFc^2^\l^3^/sin(2\q)]^-1/4^
_refine_ls_extinction_method 'SHELXL-2019/2 (Sheldrick 2019)'
_refine_ls_goodness_of_fit_ref 1.088
_refine_ls_hydrogen_treatment constr
_refine_ls_matrix_type full
_refine_ls_number_parameters 108
_refine_ls_number_reflns 1354
_refine_ls_number_restraints 534
_refine_ls_restrained_S_all 0.994
_refine_ls_R_factor_all 0.0818
_refine_ls_R_factor_gt 0.0692
_refine_ls_shift/su_max 0.000
_refine_ls_shift/su_mean 0.000
_refine_ls_structure_factor_coef Fsqd
_refine_ls_weighting_details 'w=1/[\s^2^(Fo^2^)+(0.1362P)^2^+614.6625P] where P=(Fo^2^+2Fc^2^)/3'
_refine_ls_weighting_scheme calc
_refine_ls_wR_factor_gt 0.2113
_refine_ls_wR_factor_ref 0.2235
_reflns_Friedel_coverage 0.000
_reflns_number_gt 1061
_reflns_number_total 1354
_reflns_threshold_expression 'I > 2\s(I)'
_cod_data_source_file d2ra02892a2.cif
_cod_data_source_block 210623d_sq
_cod_original_cell_volume 29713(11)
_cod_database_code 7245519
_shelx_shelxl_version_number 2019/2
_shelx_space_group_comment
;
The symmetry employed for this shelxl refinement is uniquely defined
by the following loop, which should always be used as a source of
symmetry information in preference to the above space-group names.
They are only intended as comments.
;
_shelx_estimated_absorpt_t_min 0.783
_shelx_estimated_absorpt_t_max 0.882

loop_
_space_group_symop_operation_xyz
'x, y, z'
'-y, x, z'
'x, -y, -z'
'z, x, y'
'-x, -y, z'
'-y, -x, -z'
'y, x, -z'
'z, -y, x'
'-x, z, y'
'-z, x, -y'
'z, -x, -y'
'y, z, x'
'y, -x, z'
'-x, y, -z'
'-z, -x, y'
'-z, -y, -x'
'-x, -z, -y'
'z, y, -x'
'x, z, -y'
'-z, y, x'
'-y, -z, x'
'y, -z, -x'
'-y, z, -x'
'x, -z, y'
'x, y+1/2, z+1/2'
'-y, x+1/2, z+1/2'
'x, -y+1/2, -z+1/2'
'z, x+1/2, y+1/2'
'-x, -y+1/2, z+1/2'
'-y, -x+1/2, -z+1/2'
'y, x+1/2, -z+1/2'
'z, -y+1/2, x+1/2'
'-x, z+1/2, y+1/2'
'-z, x+1/2, -y+1/2'
'z, -x+1/2, -y+1/2'
'y, z+1/2, x+1/2'
'y, -x+1/2, z+1/2'
'-x, y+1/2, -z+1/2'
'-z, -x+1/2, y+1/2'
'-z, -y+1/2, -x+1/2'
'-x, -z+1/2, -y+1/2'
'z, y+1/2, -x+1/2'
'x, z+1/2, -y+1/2'
'-z, y+1/2, x+1/2'
'-y, -z+1/2, x+1/2'
'y, -z+1/2, -x+1/2'
'-y, z+1/2, -x+1/2'
'x, -z+1/2, y+1/2'
'x+1/2, y, z+1/2'
'-y+1/2, x, z+1/2'
'x+1/2, -y, -z+1/2'
'z+1/2, x, y+1/2'
'-x+1/2, -y, z+1/2'
'-y+1/2, -x, -z+1/2'
'y+1/2, x, -z+1/2'
'z+1/2, -y, x+1/2'
'-x+1/2, z, y+1/2'
'-z+1/2, x, -y+1/2'
'z+1/2, -x, -y+1/2'
'y+1/2, z, x+1/2'
'y+1/2, -x, z+1/2'
'-x+1/2, y, -z+1/2'
'-z+1/2, -x, y+1/2'
'-z+1/2, -y, -x+1/2'
'-x+1/2, -z, -y+1/2'
'z+1/2, y, -x+1/2'
'x+1/2, z, -y+1/2'
'-z+1/2, y, x+1/2'
'-y+1/2, -z, x+1/2'
'y+1/2, -z, -x+1/2'
'-y+1/2, z, -x+1/2'
'x+1/2, -z, y+1/2'
'x+1/2, y+1/2, z'
'-y+1/2, x+1/2, z'
'x+1/2, -y+1/2, -z'
'z+1/2, x+1/2, y'
'-x+1/2, -y+1/2, z'
'-y+1/2, -x+1/2, -z'
'y+1/2, x+1/2, -z'
'z+1/2, -y+1/2, x'
'-x+1/2, z+1/2, y'
'-z+1/2, x+1/2, -y'
'z+1/2, -x+1/2, -y'
'y+1/2, z+1/2, x'
'y+1/2, -x+1/2, z'
'-x+1/2, y+1/2, -z'
'-z+1/2, -x+1/2, y'
'-z+1/2, -y+1/2, -x'
'-x+1/2, -z+1/2, -y'
'z+1/2, y+1/2, -x'
'x+1/2, z+1/2, -y'
'-z+1/2, y+1/2, x'
'-y+1/2, -z+1/2, x'
'y+1/2, -z+1/2, -x'
'-y+1/2, z+1/2, -x'
'x+1/2, -z+1/2, y'
'-x, -y, -z'
'y, -x, -z'
'-x, y, z'
'-z, -x, -y'
'x, y, -z'
'y, x, z'
'-y, -x, z'
'-z, y, -x'
'x, -z, -y'
'z, -x, y'
'-z, x, y'
'-y, -z, -x'
'-y, x, -z'
'x, -y, z'
'z, x, -y'
'z, y, x'
'x, z, y'
'-z, -y, x'
'-x, -z, y'
'z, -y, -x'
'y, z, -x'
'-y, z, x'
'y, -z, x'
'-x, z, -y'
'-x, -y+1/2, -z+1/2'
'y, -x+1/2, -z+1/2'
'-x, y+1/2, z+1/2'
'-z, -x+1/2, -y+1/2'
'x, y+1/2, -z+1/2'
'y, x+1/2, z+1/2'
'-y, -x+1/2, z+1/2'
'-z, y+1/2, -x+1/2'
'x, -z+1/2, -y+1/2'
'z, -x+1/2, y+1/2'
'-z, x+1/2, y+1/2'
'-y, -z+1/2, -x+1/2'
'-y, x+1/2, -z+1/2'
'x, -y+1/2, z+1/2'
'z, x+1/2, -y+1/2'
'z, y+1/2, x+1/2'
'x, z+1/2, y+1/2'
'-z, -y+1/2, x+1/2'
'-x, -z+1/2, y+1/2'
'z, -y+1/2, -x+1/2'
'y, z+1/2, -x+1/2'
'-y, z+1/2, x+1/2'
'y, -z+1/2, x+1/2'
'-x, z+1/2, -y+1/2'
'-x+1/2, -y, -z+1/2'
'y+1/2, -x, -z+1/2'
'-x+1/2, y, z+1/2'
'-z+1/2, -x, -y+1/2'
'x+1/2, y, -z+1/2'
'y+1/2, x, z+1/2'
'-y+1/2, -x, z+1/2'
'-z+1/2, y, -x+1/2'
'x+1/2, -z, -y+1/2'
'z+1/2, -x, y+1/2'
'-z+1/2, x, y+1/2'
'-y+1/2, -z, -x+1/2'
'-y+1/2, x, -z+1/2'
'x+1/2, -y, z+1/2'
'z+1/2, x, -y+1/2'
'z+1/2, y, x+1/2'
'x+1/2, z, y+1/2'
'-z+1/2, -y, x+1/2'
'-x+1/2, -z, y+1/2'
'z+1/2, -y, -x+1/2'
'y+1/2, z, -x+1/2'
'-y+1/2, z, x+1/2'
'y+1/2, -z, x+1/2'
'-x+1/2, z, -y+1/2'
'-x+1/2, -y+1/2, -z'
'y+1/2, -x+1/2, -z'
'-x+1/2, y+1/2, z'
'-z+1/2, -x+1/2, -y'
'x+1/2, y+1/2, -z'
'y+1/2, x+1/2, z'
'-y+1/2, -x+1/2, z'
'-z+1/2, y+1/2, -x'
'x+1/2, -z+1/2, -y'
'z+1/2, -x+1/2, y'
'-z+1/2, x+1/2, y'
'-y+1/2, -z+1/2, -x'
'-y+1/2, x+1/2, -z'
'x+1/2, -y+1/2, z'
'z+1/2, x+1/2, -y'
'z+1/2, y+1/2, x'
'x+1/2, z+1/2, y'
'-z+1/2, -y+1/2, x'
'-x+1/2, -z+1/2, y'
'z+1/2, -y+1/2, -x'
'y+1/2, z+1/2, -x'
'-y+1/2, z+1/2, x'
'y+1/2, -z+1/2, x'
'-x+1/2, z+1/2, -y'

loop_
_atom_site_label
_atom_site_type_symbol
_atom_site_fract_x
_atom_site_fract_y
_atom_site_fract_z
_atom_site_U_iso_or_equiv
_atom_site_adp_type
_atom_site_occupancy
_atom_site_site_symmetry_order
_atom_site_calc_flag
_atom_site_refinement_flags_posn
_atom_site_refinement_flags_adp
_atom_site_refinement_flags_occupancy
_atom_site_disorder_assembly
_atom_site_disorder_group
Eu1 Eu 0.08912(3) 0.000000 0.000000 0.0363(5) Uani 1 8 d S TU P . .
N1 N 0.2563(17) 0.1581(18) 0.000000 0.110(6) Uani 0.25 2 d S TU P A 1
H1A H 0.264027 0.130462 0.000000 0.166 Uiso 0.25 2 calc R U P A 1
H1B H 0.266722 0.171010 -0.023462 0.166 Uiso 0.125 1 calc R U P A 1
H1C H 0.266722 0.171010 0.023462 0.166 Uiso 0.0417 1 calc R U P A 1
O1 O 0.1198(3) 0.0698(3) 0.000000 0.072(2) Uani 1 2 d S TU P . .
O2 O 0.04079(17) 0.04079(17) 0.04079(17) 0.028(2) Uani 1 6 d S TU P . .
H2 H 0.056626 0.056619 0.056619 0.034 Uiso 1 6 d R U P . .
O3 O 0.1813(14) 0.000000 0.000000 0.101(9) Uani 0.5 8 d S TU P . .
H3 H 0.190426 -0.022410 0.012940 0.151 Uiso 0.125 1 d R U P . .
C1 C 0.1066(4) 0.1066(4) 0.000000 0.079(3) Uani 1 4 d S TU P . .
C2 C 0.1413(4) 0.1413(4) 0.000000 0.093(3) Uani 1 4 d DS TU P . .
C3 C 0.1841(4) 0.1287(5) 0.000000 0.103(4) Uani 0.5 2 d DS TU P A 1
H3A H 0.191688 0.099702 0.000000 0.124 Uiso 0.5 2 calc R U P A 1
C4 C 0.2154(5) 0.1608(4) 0.000000 0.106(4) Uani 0.5 2 d DS TU P A 1
H4 H 0.244468 0.153243 0.000000 0.127 Uiso 0.25 2 d R U P A 1
C5 C 0.2039(4) 0.2039(4) 0.000000 0.108(4) Uani 1 4 d DS TU P . .
C6 C 0.2373(5) 0.2373(5) 0.000000 0.115(5) Uani 1 4 d S TU P A .
C7 C 0.1713(4) 0.1429(6) 0.0337(5) 0.099(4) Uani 0.25 1 d D U P A -2
C8 C 0.2029(6) 0.1745(5) 0.0337(5) 0.102(4) Uani 0.25 1 d D U P A -2
C9 C 0.2332(6) 0.1773(6) 0.0662(7) 0.108(4) Uani 0.25 1 d D U P A -2
H9 H 0.254149 0.198820 0.065487 0.130 Uiso 0.25 1 calc R U P A -2
C10 C 0.2325(7) 0.1481(8) 0.1000(7) 0.105(5) Uani 0.25 1 d D U P A -2
H10 H 0.252737 0.149673 0.122051 0.127 Uiso 0.25 1 calc R U P A -2
C11 C 0.2010(8) 0.1164(8) 0.1003(7) 0.105(4) Uani 0.25 1 d D U P A -2
H11 H 0.200262 0.096631 0.122839 0.126 Uiso 0.25 1 calc R U P A -2
C12 C 0.1708(6) 0.1136(6) 0.0677(7) 0.099(4) Uani 0.25 1 d D U P A -2
H12 H 0.149919 0.092028 0.068476 0.119 Uiso 0.25 1 calc R U P A -2
O4 O 0.0897(3) 0.0897(3) 0.0897(3) 0.100(4) Uani 1 6 d S TU P . .
H4A H 0.067050 0.084440 0.105540 0.151 Uiso 0.1667 1 d R U P . .
H4B H 0.107150 0.081460 0.107185 0.151 Uiso 0.3333 2 d R U P . .

loop_
_atom_site_aniso_label
_atom_site_aniso_U_11
_atom_site_aniso_U_22
_atom_site_aniso_U_33
_atom_site_aniso_U_23
_atom_site_aniso_U_13
_atom_site_aniso_U_12
Eu1 0.0268(6) 0.0410(6) 0.0410(6) 0.000 0.000 0.000
N1 0.096(10) 0.102(10) 0.132(11) 0.000 0.000 -0.037(10)
O1 0.062(4) 0.067(4) 0.087(5) 0.000 0.000 -0.031(4)
O2 0.028(2) 0.028(2) 0.028(2) -0.001(2) -0.001(2) -0.001(2)
O3 0.099(18) 0.102(12) 0.102(12) 0.000 0.000 0.000
C1 0.071(4) 0.071(4) 0.095(7) 0.000 0.000 -0.032(6)
C2 0.083(4) 0.083(4) 0.114(7) 0.000 0.000 -0.043(6)
C3 0.090(6) 0.096(7) 0.124(7) 0.000 0.000 -0.037(7)
C4 0.093(7) 0.097(7) 0.128(8) 0.000 0.000 -0.035(7)
C5 0.096(5) 0.096(5) 0.133(8) 0.000 0.000 -0.041(7)
C6 0.102(6) 0.102(6) 0.140(9) 0.000 0.000 -0.046(7)
C7 0.089(6) 0.091(6) 0.118(7) -0.002(6) -0.006(6) -0.038(6)
C8 0.090(7) 0.093(7) 0.122(8) -0.001(6) -0.006(6) -0.041(7)
C9 0.096(7) 0.099(7) 0.129(8) -0.005(6) -0.006(6) -0.040(7)
C10 0.093(8) 0.097(8) 0.126(9) -0.001(7) -0.008(7) -0.039(8)
C11 0.095(7) 0.099(8) 0.122(8) 0.002(7) -0.009(7) -0.034(7)
C12 0.090(7) 0.092(7) 0.117(7) -0.001(6) -0.005(6) -0.037(7)
O4 0.100(4) 0.100(4) 0.100(4) -0.016(4) -0.016(4) -0.016(4)

loop_
_atom_type_symbol
_atom_type_description
_atom_type_scat_dispersion_real
_atom_type_scat_dispersion_imag
_atom_type_scat_source
C C 0.0033 0.0016 'International Tables Vol C Tables 4.2.6.8 and 6.1.1.4'
H H 0.0000 0.0000 'International Tables Vol C Tables 4.2.6.8 and 6.1.1.4'
Eu Eu -0.1578 3.6682 'International Tables Vol C Tables 4.2.6.8 and 6.1.1.4'
N N 0.0061 0.0033 'International Tables Vol C Tables 4.2.6.8 and 6.1.1.4'
O O 0.0106 0.0060 'International Tables Vol C Tables 4.2.6.8 and 6.1.1.4'

loop_
_geom_angle_atom_site_label_1
_geom_angle_atom_site_label_2
_geom_angle_atom_site_label_3
_geom_angle
_geom_angle_site_symmetry_1
_geom_angle_site_symmetry_3
_geom_angle_publ_flag
O2 Eu1 O2 65.6(2) 98 8 ?
O2 Eu1 O2 65.6(2) 98 101 ?
O2 Eu1 O2 100.1(4) 8 101 ?
O2 Eu1 O2 100.1(4) 98 . ?
O2 Eu1 O2 65.6(2) 8 . ?
O2 Eu1 O2 65.6(2) 101 . ?
O2 Eu1 O1 138.99(13) 98 113 ?
O2 Eu1 O1 76.2(2) 8 113 ?
O2 Eu1 O1 138.99(13) 101 113 ?
O2 Eu1 O1 76.2(2) . 113 ?
O2 Eu1 O1 76.2(2) 98 105 ?
O2 Eu1 O1 138.99(13) 8 105 ?
O2 Eu1 O1 76.2(2) 101 105 ?
O2 Eu1 O1 138.99(13) . 105 ?
O1 Eu1 O1 132.5(5) 113 105 ?
O2 Eu1 O1 76.2(2) 98 3 ?
O2 Eu1 O1 76.2(2) 8 3 ?
O2 Eu1 O1 138.99(13) 101 3 ?
O2 Eu1 O1 138.99(13) . 3 ?
O1 Eu1 O1 80.68(17) 113 3 ?
O1 Eu1 O1 80.68(17) 105 3 ?
O2 Eu1 O1 138.99(13) 98 . ?
O2 Eu1 O1 138.99(13) 8 . ?
O2 Eu1 O1 76.2(2) 101 . ?
O2 Eu1 O1 76.2(2) . . ?
O1 Eu1 O1 80.68(17) 113 . ?
O1 Eu1 O1 80.68(17) 105 . ?
O1 Eu1 O1 132.5(5) 3 . ?
O2 Eu1 O3 130.0(2) 98 . ?
O2 Eu1 O3 130.0(2) 8 . ?
O2 Eu1 O3 130.0(2) 101 . ?
O2 Eu1 O3 130.0(2) . . ?
O1 Eu1 O3 66.3(2) 113 . ?
O1 Eu1 O3 66.3(2) 105 . ?
O1 Eu1 O3 66.3(2) 3 . ?
O1 Eu1 O3 66.3(2) . . ?
O2 Eu1 Eu1 33.13(9) 98 104 ?
O2 Eu1 Eu1 85.93(19) 8 104 ?
O2 Eu1 Eu1 33.13(9) 101 104 ?
O2 Eu1 Eu1 85.93(19) . 104 ?
O1 Eu1 Eu1 158.7(2) 113 104 ?
O1 Eu1 Eu1 68.7(2) 105 104 ?
O1 Eu1 Eu1 106.53(15) 3 104 ?
O1 Eu1 Eu1 106.53(15) . 104 ?
O3 Eu1 Eu1 135.0 . 104 ?
O2 Eu1 Eu1 33.13(9) 98 98 ?
O2 Eu1 Eu1 33.13(9) 8 98 ?
O2 Eu1 Eu1 85.93(19) 101 98 ?
O2 Eu1 Eu1 85.93(19) . 98 ?
O1 Eu1 Eu1 106.53(15) 113 98 ?
O1 Eu1 Eu1 106.53(15) 105 98 ?
O1 Eu1 Eu1 68.7(2) 3 98 ?
O1 Eu1 Eu1 158.7(2) . 98 ?
O3 Eu1 Eu1 135.0 . 98 ?
Eu1 Eu1 Eu1 60.0 104 98 ?
O2 Eu1 Eu1 85.93(19) 98 2 ?
O2 Eu1 Eu1 85.93(19) 8 2 ?
O2 Eu1 Eu1 33.13(9) 101 2 ?
O2 Eu1 Eu1 33.13(9) . 2 ?
O1 Eu1 Eu1 106.53(15) 113 2 ?
O1 Eu1 Eu1 106.53(15) 105 2 ?
O1 Eu1 Eu1 158.7(2) 3 2 ?
O1 Eu1 Eu1 68.7(2) . 2 ?
O3 Eu1 Eu1 135.0 . 2 ?
Eu1 Eu1 Eu1 60.0 104 2 ?
Eu1 Eu1 Eu1 90.0 98 2 ?
O2 Eu1 H2 118.0 98 . ?
O2 Eu1 H2 76.0 8 . ?
O2 Eu1 H2 76.0 101 . ?
O2 Eu1 H2 17.9 . . ?
O1 Eu1 H2 63.4 113 . ?
O1 Eu1 H2 138.7 105 . ?
O1 Eu1 H2 138.7 3 . ?
O1 Eu1 H2 63.4 . . ?
O3 Eu1 H2 112.1 . . ?
Eu1 Eu1 H2 101.4 104 . ?
Eu1 Eu1 H2 101.4 98 . ?
Eu1 Eu1 H2 43.2 2 . ?
C4 N1 H1A 109.5 . . ?
C4 N1 H1B 109.5 . . ?
H1A N1 H1B 109.5 . . ?
C4 N1 H1C 109.5 . . ?
H1A N1 H1C 109.5 . . ?
H1B N1 H1C 109.5 . . ?
C4 N1 H4 26.3 . . ?
H1A N1 H4 83.2 . . ?
H1B N1 H4 120.5 . . ?
H1C N1 H4 120.5 . . ?
C1 O1 Eu1 136.5(10) . . ?
Eu1 O2 Eu1 113.73(18) . 8 ?
Eu1 O2 Eu1 113.73(18) . 2 ?
Eu1 O2 Eu1 113.73(18) 8 2 ?
Eu1 O2 H2 104.8 . . ?
Eu1 O2 H2 104.8 8 . ?
Eu1 O2 H2 104.8 2 . ?
Eu1 O3 H3 109.4 . . ?
Eu1 O3 H3 109.439(1) . 3 ?
H3 O3 H3 141.1 . 3 ?
Eu1 O3 H3 109.439(1) . 101 ?
H3 O3 H3 56.3 . 101 ?
H3 O3 H3 109.5 3 101 ?
Eu1 O3 H3 109.439(1) . 105 ?
H3 O3 H3 28.2 . 105 ?
H3 O3 H3 131.3 3 105 ?
H3 O3 H3 83.6 101 105 ?
Eu1 O3 H3 109.439(1) . 110 ?
H3 O3 H3 109.5 . 110 ?
H3 O3 H3 56.3 3 110 ?
H3 O3 H3 141.1 101 110 ?
H3 O3 H3 83.6 105 110 ?
Eu1 O3 H3 109.439(1) . 113 ?
H3 O3 H3 131.3 . 113 ?
H3 O3 H3 28.2 3 113 ?
H3 O3 H3 83.6 101 113 ?
H3 O3 H3 141.1 105 113 ?
H3 O3 H3 83.6 110 113 ?
Eu1 O3 H3 109.439(1) . 19 ?
H3 O3 H3 83.6 . 19 ?
H3 O3 H3 83.6 3 19 ?
H3 O3 H3 131.3 101 19 ?
H3 O3 H3 56.3 105 19 ?
H3 O3 H3 28.2 110 19 ?
H3 O3 H3 109.5 113 19 ?
Eu1 O3 H3 109.439(1) . 24 ?
H3 O3 H3 83.6 . 24 ?
H3 O3 H3 83.6 3 24 ?
H3 O3 H3 28.2 101 24 ?
H3 O3 H3 109.5 105 24 ?
H3 O3 H3 131.3 110 24 ?
H3 O3 H3 56.3 113 24 ?
H3 O3 H3 141.1 19 24 ?
O1 C1 O1 129.6(17) . 102 ?
O1 C1 C2 115.2(9) . . ?
O1 C1 C2 115.2(9) 102 . ?
C3 C2 C3 122.6(17) 102 . ?
C3 C2 C1 118.7(8) 102 . ?
C3 C2 C1 118.7(8) . . ?
C7 C2 C1 119.7(12) . . ?
C2 C3 C4 118.0(13) . . ?
C2 C3 H3A 121.0 . . ?
C4 C3 H3A 121.0 . . ?
N1 C4 C5 109(3) . . ?
N1 C4 C3 131(3) . . ?
C5 C4 C3 120.7(14) . . ?
N1 C4 H4 10.9 . . ?
C5 C4 H4 119.6 . . ?
C3 C4 H4 119.7 . . ?
C4 C5 C4 119.9(17) 102 . ?
C4 C5 C6 120.0(9) 102 . ?
C4 C5 C6 120.0(9) . . ?
C8 C5 C6 118.8(12) . . ?
C6 C6 C5 180(3) 169 . ?
C8 C7 C12 118.1(10) . . ?
C8 C7 C2 120(2) . . ?
C12 C7 C2 122.3(19) . . ?
C9 C8 C7 121.7(11) . . ?
C9 C8 C5 120(2) . . ?
C7 C8 C5 119(2) . . ?
C8 C9 C10 119.9(12) . . ?
C8 C9 H9 120.0 . . ?
C10 C9 H9 120.0 . . ?
C11 C10 C9 118.8(12) . . ?
C11 C10 H10 120.6 . . ?
C9 C10 H10 120.6 . . ?
C12 C11 C10 121.2(12) . . ?
C12 C11 H11 119.4 . . ?
C10 C11 H11 119.4 . . ?
C11 C12 C7 120.3(12) . . ?
C11 C12 H12 119.8 . . ?
C7 C12 H12 119.8 . . ?
H4A O4 H4B 95.9 . . ?
H4A O4 H4A 114.1 . 4 ?
H4B O4 H4A 59.6 . 4 ?
H4A O4 H4A 51.8 . 102 ?
H4B O4 H4A 59.5 . 102 ?
H4A O4 H4A 64.1 4 102 ?
H4A O4 H4A 114.1 . 12 ?
H4B O4 H4A 147.5 . 12 ?
H4A O4 H4A 114.1 4 12 ?
H4A O4 H4A 150.7 102 12 ?
H4A O4 H4A 150.7 . 112 ?
H4B O4 H4A 96.0 . 112 ?
H4A O4 H4A 51.8 4 112 ?
H4A O4 H4A 114.1 102 112 ?
H4A O4 H4A 64.1 12 112 ?
H4A O4 H4A 64.1 . 113 ?
H4B O4 H4A 147.4 . 113 ?
H4A O4 H4A 150.7 4 113 ?
H4A O4 H4A 114.1 102 113 ?
H4A O4 H4A 51.8 12 113 ?
H4A O4 H4A 114.1 112 113 ?
H4A O4 H4B 147.5 . 4 ?
H4B O4 H4B 88.5 . 4 ?
H4A O4 H4B 95.9 4 4 ?
H4A O4 H4B 147.4 102 4 ?
H4A O4 H4B 59.6 12 4 ?
H4A O4 H4B 59.5 112 4 ?
H4A O4 H4B 96.0 113 4 ?
H4A O4 H4B 59.5 . 102 ?
H4B O4 H4B 88.4 . 102 ?
H4A O4 H4B 147.4 4 102 ?
H4A O4 H4B 95.9 102 102 ?
H4A O4 H4B 96.0 12 102 ?
H4A O4 H4B 147.5 112 102 ?
H4A O4 H4B 59.6 113 102 ?
H4B O4 H4B 88.6 4 102 ?

loop_
_geom_bond_atom_site_label_1
_geom_bond_atom_site_label_2
_geom_bond_distance
_geom_bond_site_symmetry_2
_geom_bond_publ_flag
Eu1 O2 2.331(2) 98 ?
Eu1 O2 2.331(2) 8 ?
Eu1 O2 2.331(2) 101 ?
Eu1 O2 2.331(2) . ?
Eu1 O1 2.361(8) 113 ?
Eu1 O1 2.361(8) 105 ?
Eu1 O1 2.361(8) 3 ?
Eu1 O1 2.362(8) . ?
Eu1 O3 2.86(4) . ?
Eu1 Eu1 3.9036(13) 104 ?
Eu1 Eu1 3.9036(13) 98 ?
Eu1 Eu1 3.9036(13) 2 ?
Eu1 H2 2.6765 . ?
N1 C4 1.27(6) . ?
N1 H1A 0.8900 . ?
N1 H1B 0.8900 . ?
N1 H1C 0.8900 . ?
N1 H4 0.3955 . ?
O1 C1 1.210(11) . ?
O2 H2 0.8495 . ?
O3 H3 0.8499 . ?
O3 H3 0.8499 3 ?
O3 H3 0.8499 101 ?
O3 H3 0.8499 105 ?
O3 H3 0.8499 110 ?
O3 H3 0.8499 113 ?
O3 H3 0.8499 19 ?
O3 H3 0.8499 24 ?
C1 C2 1.52(2) . ?
C2 C3 1.381(10) 102 ?
C2 C3 1.381(10) . ?
C2 C7 1.400(9) . ?
C3 C4 1.390(10) . ?
C3 H3A 0.9300 . ?
C4 C5 1.381(10) . ?
C4 H4 0.9300 . ?
C5 C8 1.386(10) . ?
C5 C6 1.46(3) . ?
C6 C6 1.12(4) 169 ?
C7 C8 1.384(9) . ?
C7 C12 1.389(9) . ?
C8 C9 1.381(9) . ?
C9 C10 1.382(10) . ?
C9 H9 0.9300 . ?
C10 C11 1.381(10) . ?
C10 H10 0.9300 . ?
C11 C12 1.380(10) . ?
C11 H11 0.9300 . ?
C12 H12 0.9300 . ?
O4 H4A 0.8713 . ?
O4 H4B 0.8069 . ?
O4 H4A 0.8712 4 ?
O4 H4A 0.8712 102 ?
O4 H4A 0.8712 12 ?
O4 H4A 0.8712 112 ?
O4 H4A 0.8712 113 ?
O4 H4B 0.8069 4 ?
O4 H4B 0.8069 102 ?

loop_
_geom_torsion_atom_site_label_1
_geom_torsion_atom_site_label_2
_geom_torsion_atom_site_label_3
_geom_torsion_atom_site_label_4
_geom_torsion
_geom_torsion_site_symmetry_1
_geom_torsion_site_symmetry_2
_geom_torsion_site_symmetry_3
_geom_torsion_site_symmetry_4
_geom_torsion_publ_flag
Eu1 O1 C1 O1 0.0 . . . 102 ?
Eu1 O1 C1 C2 180.0 . . . . ?
O1 C1 C2 C3 180.0 . . . 102 ?
O1 C1 C2 C3 0.0 102 . . 102 ?
O1 C1 C2 C3 0.0 . . . . ?
O1 C1 C2 C3 180.0 102 . . . ?
O1 C1 C2 C7 -59.2(4) . . . . ?
O1 C1 C2 C7 120.8(4) 102 . . . ?
C3 C2 C3 C4 0.0 102 . . . ?
C1 C2 C3 C4 180.0 . . . . ?
C2 C3 C4 N1 180.0 . . . . ?
C2 C3 C4 C5 0.0 . . . . ?
N1 C4 C5 C4 180.0 . . . 102 ?
C3 C4 C5 C4 0.0 . . . 102 ?
N1 C4 C5 C6 0.0 . . . . ?
C3 C4 C5 C6 180.0 . . . . ?
C1 C2 C7 C8 -180.0(3) . . . . ?
C1 C2 C7 C12 0.0(3) . . . . ?
C12 C7 C8 C9 0.0(7) . . . . ?
C2 C7 C8 C9 -180.0(4) . . . . ?
C12 C7 C8 C5 180.0(4) . . . . ?
C2 C7 C8 C5 0.0(6) . . . . ?
C6 C5 C8 C9 -0.1(7) . . . . ?
C6 C5 C8 C7 -180.0(3) . . . . ?
C7 C8 C9 C10 -0.1(9) . . . . ?
C5 C8 C9 C10 -180.0(5) . . . . ?
C8 C9 C10 C11 0.0(9) . . . . ?
C9 C10 C11 C12 0.1(9) . . . . ?
C10 C11 C12 C7 -0.1(9) . . . . ?
C8 C7 C12 C11 0.0(7) . . . . ?
C2 C7 C12 C11 -180.0(4) . . . . ?
